data_7000833
loop_
_publ_author_name
'Zhao, Xiao-Qing'
'Zhao, Bin'
'Shi, Wei'
'Cheng, Peng'
'Liao, Dai-Zheng'
'Yan, Shi-Ping'

_publ_section_title
;
 Self-assembly of novel 3d--4d--4f heterometal--organic framework based
 on double-stranded helical motifs
;
_journal_issue 13
_journal_name_full 'Dalton Transactions'
_journal_page_first 2281
_journal_page_last 2283
_journal_paper_doi 10.1039/b821295n
_journal_year 2009
_chemical_formula_moiety 'C21 H36 Cd Co Eu N3 O29'
_chemical_formula_sum 'C21 H36 Cd Co Eu N3 O29'
_chemical_formula_weight 1117.82
_chemical_name_systematic
;
?
;
_space_group_IT_number 14
_symmetry_cell_setting monoclinic
_symmetry_space_group_name_Hall '-P 2ybc'
_symmetry_space_group_name_H-M 'P 1 21/c 1'
_atom_sites_solution_hydrogens geom
_atom_sites_solution_primary direct
_atom_sites_solution_secondary difmap
_audit_creation_method SHELXL-97
_cell_angle_alpha 90.00
_cell_angle_beta 110.22(3)
_cell_angle_gamma 90.00
_cell_formula_units_Z 4
_cell_length_a 8.9716(18)
_cell_length_b 24.550(5)
_cell_length_c 18.082(5)
_cell_measurement_reflns_used 8656
_cell_measurement_temperature 113(2)
_cell_measurement_theta_max 27.9604
_cell_measurement_theta_min 1.6589
_cell_volume 3737.2(17)
_computing_cell_refinement CrystalClear
_computing_data_collection CrystalClear
_computing_data_reduction CrystalClear
_computing_structure_refinement 'SHELXL-97 (Sheldrick, 1997)'
_computing_structure_solution 'SHELXS-97 (Sheldrick, 1990)'
_diffrn_ambient_temperature 113(2)
_diffrn_detector_area_resol_mean 7.31
_diffrn_measured_fraction_theta_full 0.998
_diffrn_measured_fraction_theta_max 0.998
_diffrn_measurement_device_type 'Rigaku Saturn'
_diffrn_measurement_method \w
_diffrn_radiation_monochromator Confocal
_diffrn_radiation_source 'Rotating Anode'
_diffrn_radiation_type MoK\a
_diffrn_radiation_wavelength 0.71070
_diffrn_reflns_av_R_equivalents 0.0507
_diffrn_reflns_av_sigmaI/netI 0.0432
_diffrn_reflns_limit_h_max 10
_diffrn_reflns_limit_h_min -10
_diffrn_reflns_limit_k_max 29
_diffrn_reflns_limit_k_min -29
_diffrn_reflns_limit_l_max 20
_diffrn_reflns_limit_l_min -21
_diffrn_reflns_number 28185
_diffrn_reflns_theta_full 25.01
_diffrn_reflns_theta_max 25.01
_diffrn_reflns_theta_min 1.66
_exptl_absorpt_coefficient_mu 2.767
_exptl_absorpt_correction_T_max 0.9467
_exptl_absorpt_correction_T_min 0.8974
_exptl_absorpt_correction_type multi-scan
_exptl_absorpt_process_details 'Jacobson, R. (1998) Private communication'
_exptl_crystal_colour red
_exptl_crystal_density_diffrn 1.987
_exptl_crystal_density_method 'not measured'
_exptl_crystal_description block
_exptl_crystal_F_000 2212
_exptl_crystal_size_max 0.04
_exptl_crystal_size_mid 0.03
_exptl_crystal_size_min 0.02
_refine_diff_density_max 2.460
_refine_diff_density_min -0.955
_refine_diff_density_rms 0.149
_refine_ls_extinction_method none
_refine_ls_goodness_of_fit_ref 1.088
_refine_ls_hydrogen_treatment constr
_refine_ls_matrix_type full
_refine_ls_number_parameters 669
_refine_ls_number_reflns 6583
_refine_ls_number_restraints 270
_refine_ls_restrained_S_all 1.071
_refine_ls_R_factor_all 0.0475
_refine_ls_R_factor_gt 0.0416
_refine_ls_shift/su_max 0.161
_refine_ls_shift/su_mean 0.002
_refine_ls_structure_factor_coef Fsqd
_refine_ls_weighting_details 'calc w=1/[\s^2^(Fo^2^)+(0.0403P)^2^+23.9989P] where P=(Fo^2^+2Fc^2^)/3'
_refine_ls_weighting_scheme calc
_refine_ls_wR_factor_gt 0.0984
_refine_ls_wR_factor_ref 0.1025
_reflns_number_gt 6014
_reflns_number_total 6583
_reflns_threshold_expression >2sigma(I)
_cod_data_source_file b821295n.txt
_cod_data_source_block r70930c
_cod_original_cell_volume 3737.2(15)
_cod_original_sg_symbol_H-M P2(1)/c
_cod_database_code 7000833

loop_
_symmetry_equiv_pos_as_xyz
'x, y, z'
'-x, y+1/2, -z+1/2'
'-x, -y, -z'
'x, -y-1/2, z-1/2'

loop_
_atom_site_label
_atom_site_type_symbol
_atom_site_fract_x
_atom_site_fract_y
_atom_site_fract_z
_atom_site_U_iso_or_equiv
_atom_site_adp_type
_atom_site_occupancy
_atom_site_symmetry_multiplicity
_atom_site_calc_flag
_atom_site_refinement_flags
_atom_site_disorder_assembly
_atom_site_disorder_group
Eu1 Eu 0.03394(3) 0.186589(11) 0.566748(16) 0.01106(10) Uani 1 1 d . . .
Cd1 Cd -0.58156(5) 0.087385(19) 0.41681(3) 0.01454(13) Uani 0.75 1 d P . .
Co2 Co -0.58156(5) 0.087385(19) 0.41681(3) 0.01454(13) Uani 0.25 1 d P . .
Co1 Co 0.48596(7) 0.33407(3) 0.50072(4) 0.02142(17) Uani 0.75 1 d P . .
Cd2 Cd 0.48596(7) 0.33407(3) 0.50072(4) 0.02142(17) Uani 0.25 1 d P . .
C1 C 0.1591(7) 0.2716(2) 0.4553(3) 0.0160(12) Uani 1 1 d . . .
C2 C 0.0085(6) 0.2507(2) 0.3948(3) 0.0135(12) Uani 1 1 d . . .
C3 C -0.0524(6) 0.2709(2) 0.3195(3) 0.0149(12) Uani 1 1 d . . .
H3 H 0.0006 0.2982 0.3028 0.018 Uiso 1 1 calc R . .
C4 C -0.1943(6) 0.2499(2) 0.2686(3) 0.0140(12) Uani 1 1 d . . .
C5 C -0.2688(6) 0.2079(2) 0.2957(3) 0.0137(12) Uani 1 1 d . . .
H5 H -0.3633 0.1926 0.2627 0.016 Uiso 1 1 calc R . .
C6 C -0.1985(6) 0.1898(2) 0.3723(3) 0.0121(11) Uani 1 1 d . . .
C7 C -0.2729(6) 0.1479(2) 0.4085(3) 0.0115(11) Uani 1 1 d . . .
C8 C 0.2101(6) 0.0783(2) 0.5237(3) 0.0140(12) Uani 1 1 d . . .
C9 C 0.1358(6) 0.0521(2) 0.5781(3) 0.0130(12) Uani 1 1 d . . .
C10 C 0.1432(6) -0.0032(2) 0.5952(3) 0.0135(12) Uani 1 1 d . . .
H10 H 0.2044 -0.0265 0.5769 0.016 Uiso 1 1 calc R . .
C11 C 0.0575(6) -0.0230(2) 0.6403(3) 0.0156(12) Uani 1 1 d . . .
C12 C -0.0239(7) 0.0139(2) 0.6720(4) 0.0167(12) Uani 1 1 d . . .
H12 H -0.0789 0.0020 0.7042 0.020 Uiso 1 1 calc R . .
C13 C -0.0195(6) 0.0683(2) 0.6538(3) 0.0145(12) Uani 1 1 d . . .
C14 C -0.1082(7) 0.1110(2) 0.6826(4) 0.0176(13) Uani 1 1 d . . .
C15 C 0.3314(6) 0.2152(2) 0.7330(3) 0.0139(12) Uani 1 1 d . . .
C16 C 0.2286(6) 0.2651(2) 0.7257(3) 0.0137(12) Uani 1 1 d . . .
C17 C 0.2707(7) 0.3077(2) 0.7791(4) 0.0174(13) Uani 1 1 d . . .
H17 H 0.3676 0.3071 0.8204 0.021 Uiso 1 1 calc R . .
C18 C 0.1663(6) 0.3522(2) 0.7708(3) 0.0161(12) Uani 1 1 d . . .
C19 C 0.0248(7) 0.3506(2) 0.7054(4) 0.0186(13) Uani 1 1 d . . .
H19 H -0.0483 0.3789 0.6965 0.022 Uiso 1 1 calc R . .
C20 C -0.0053(6) 0.3067(2) 0.6542(4) 0.0151(12) Uani 1 1 d . . .
C21 C -0.1545(6) 0.3019(2) 0.5834(3) 0.0155(12) Uani 1 1 d . . .
N1 N -0.0619(5) 0.21100(19) 0.4221(3) 0.0127(10) Uani 1 1 d . . .
N2 N 0.0565(5) 0.08781(18) 0.6076(3) 0.0121(10) Uani 1 1 d . . .
N3 N 0.0931(5) 0.26392(19) 0.6632(3) 0.0138(10) Uani 1 1 d . . .
O1 O 0.1969(4) 0.24997(16) 0.5233(2) 0.0171(9) Uani 1 1 d . . .
O2 O 0.2379(5) 0.30769(17) 0.4364(2) 0.0208(9) Uani 1 1 d . . .
O3 O -0.2651(5) 0.26778(17) 0.1943(2) 0.0188(9) Uani 1 1 d . . .
H3A H -0.2125 0.2926 0.1854 0.028 Uiso 1 1 calc R . .
O4 O -0.4012(4) 0.12589(16) 0.3668(2) 0.0165(9) Uani 1 1 d . . .
O5 O -0.2028(4) 0.13845(16) 0.4811(2) 0.0152(8) Uani 1 1 d . . .
O6 O 0.1920(4) 0.12877(15) 0.5150(2) 0.0159(9) Uani 1 1 d . . .
O7 O 0.2838(5) 0.04877(16) 0.4906(2) 0.0180(9) Uani 1 1 d . . .
O8 O 0.0565(5) -0.07692(16) 0.6530(3) 0.0213(10) Uani 1 1 d . . .
H8 H -0.0211 -0.0848 0.6650 0.032 Uiso 1 1 calc R . .
O9 O -0.1769(6) 0.09855(19) 0.7285(3) 0.0378(13) Uani 1 1 d . . .
O10 O -0.1023(4) 0.15941(15) 0.6566(2) 0.0147(8) Uani 1 1 d . . .
O11 O 0.2843(5) 0.18127(16) 0.6764(2) 0.0182(9) Uani 1 1 d . . .
O12 O 0.4552(5) 0.20975(17) 0.7920(2) 0.0195(9) Uani 1 1 d . . .
O13 O 0.1978(5) 0.39301(17) 0.8205(2) 0.0207(9) Uani 1 1 d . . .
O14 O -0.2569(5) 0.33869(17) 0.5703(3) 0.0225(10) Uani 1 1 d . . .
O15 O -0.1652(4) 0.25978(16) 0.5414(2) 0.0164(9) Uani 1 1 d . . .
O16 O 0.4783(5) 0.28957(19) 0.6031(3) 0.0285(11) Uani 1 1 d . . .
H16A H 0.3853 0.2763 0.5909 0.034 Uiso 1 1 d R . .
H16B H 0.5554 0.2681 0.6253 0.034 Uiso 1 1 d R . .
O17 O 0.4384(10) 0.4031(4) 0.5494(5) 0.055(2) Uani 0.75 1 d PU . .
O17' O 0.379(3) 0.3977(11) 0.5601(16) 0.055(2) Uani 0.25 1 d PU . .
O18 O 0.5094(10) 0.3760(4) 0.4013(5) 0.052(2) Uani 0.75 1 d PU . .
O18' O 0.496(3) 0.3913(11) 0.4247(16) 0.052(2) Uani 0.25 1 d PU . .
O19 O 0.5420(5) 0.26049(17) 0.4431(2) 0.0205(9) Uani 1 1 d . . .
H19B H 0.6399 0.2542 0.4668 0.025 Uiso 1 1 d R . .
H19A H 0.5136 0.2717 0.3959 0.025 Uiso 1 1 d R . .
O20 O -0.5482(5) 0.16361(18) 0.4883(3) 0.0274(10) Uani 1 1 d . . .
H20A H -0.5259 0.1939 0.4718 0.033 Uiso 1 1 d R . .
H20B H -0.6329 0.1625 0.4994 0.033 Uiso 1 1 d R . .
O21 O -0.3686(5) 0.05812(17) 0.5195(2) 0.0209(9) Uani 1 1 d . . .
H21B H -0.3077 0.0837 0.5157 0.025 Uiso 1 1 d R . .
H21A H -0.3417 0.0259 0.5116 0.025 Uiso 1 1 d R . .
O22 O -0.5758(6) 0.0098(2) 0.3572(3) 0.0410(13) Uani 1 1 d . . .
H22A H -0.5669 -0.0201 0.3819 0.049 Uiso 1 1 d R . .
H22B H -0.5990 0.0084 0.3077 0.049 Uiso 1 1 d R . .
O23 O 0.5100(9) 0.9058(3) 0.3046(5) 0.078(2) Uani 1 1 d U . .
H23A H 0.4952 0.8943 0.3461 0.094 Uiso 1 1 d R . .
H23B H 0.4338 0.9012 0.2611 0.094 Uiso 1 1 d R . .
O24 O 0.4855(17) 0.5814(6) 0.2885(9) 0.057(3) Uani 0.50 1 d PU . .
O25 O 0.7686(16) -0.0193(5) 0.8187(7) 0.060(3) Uani 0.50 1 d PU . .
O26 O 0.386(2) 0.0272(7) 0.7967(9) 0.076(3) Uani 0.50 1 d PU . .
O27 O 0.7793(19) 0.4380(7) 0.4392(10) 0.086(5) Uani 0.50 1 d PU . .
O28 O 0.036(2) 0.4096(7) 0.3929(10) 0.022(4) Uani 0.25 1 d PU . .
O29 O 0.703(2) 0.3610(8) 0.3381(11) 0.109(6) Uani 0.50 1 d PU . .
O30 O 0.6179(19) 0.0084(6) 0.7875(9) 0.080(3) Uani 0.50 1 d PU . .
O31 O 0.104(4) 0.5207(12) 0.3998(18) 0.059(5) Uani 0.25 1 d PU . .
O32 O 0.314(3) 0.5585(10) 0.3176(14) 0.050(4) Uani 0.25 1 d PU . .
O33 O 0.561(3) 0.5043(10) 0.5363(14) 0.051(6) Uani 0.25 1 d PU . .
O34 O 0.150(3) 0.4054(9) 0.3344(14) 0.048(6) Uani 0.25 1 d PU . .
O35 O 0.353(4) 0.0768(13) 0.7694(18) 0.075(4) Uani 0.25 1 d PU . .
O36 O -0.041(3) 0.4743(11) 0.3667(15) 0.062(5) Uani 0.25 1 d PU . .
O37 O 0.411(3) 0.5764(12) 0.2850(17) 0.055(3) Uani 0.25 1 d PU . .
O38 O 0.236(5) 0.5145(17) 0.334(2) 0.040(6) Uani 0.13 1 d PU . .
O39 O 0.490(8) 0.031(3) 0.812(4) 0.076(3) Uani 0.13 1 d PU . .
O40 O 0.196(5) 0.3884(18) 0.582(3) 0.044(8) Uani 0.13 1 d PU . .
O42 O 0.179(7) 0.551(2) 0.449(3) 0.058(5) Uani 0.13 1 d PU . .
O41 O 0.119(8) 0.537(3) 0.419(4) 0.058(5) Uani 0.13 1 d PU . .
O43 O 0.074(5) 0.4222(19) 0.508(3) 0.046(7) Uani 0.13 1 d PU . .
O44 O -0.014(6) 0.395(2) 0.483(3) 0.050(8) Uani 0.13 1 d PU . .
O45 O 0.557(7) 0.581(2) 0.290(3) 0.056(4) Uani 0.13 1 d PU . .

loop_
_atom_site_aniso_label
_atom_site_aniso_U_11
_atom_site_aniso_U_22
_atom_site_aniso_U_33
_atom_site_aniso_U_23
_atom_site_aniso_U_13
_atom_site_aniso_U_12
Eu1 0.01102(15) 0.01065(16) 0.01100(16) -0.00075(11) 0.00315(11) -0.00013(10)
Cd1 0.0130(2) 0.0147(2) 0.0162(3) 0.00391(19) 0.00544(19) 0.00009(18)
Co2 0.0130(2) 0.0147(2) 0.0162(3) 0.00391(19) 0.00544(19) 0.00009(18)
Co1 0.0094(3) 0.0357(4) 0.0156(4) -0.0060(3) -0.0002(3) -0.0064(3)
Cd2 0.0094(3) 0.0357(4) 0.0156(4) -0.0060(3) -0.0002(3) -0.0064(3)
C1 0.015(3) 0.016(3) 0.017(3) 0.000(2) 0.006(2) -0.002(2)
C2 0.015(3) 0.011(3) 0.017(3) -0.003(2) 0.009(2) 0.000(2)
C3 0.016(3) 0.017(3) 0.013(3) 0.004(2) 0.006(2) 0.000(2)
C4 0.013(3) 0.015(3) 0.013(3) -0.003(2) 0.004(2) 0.003(2)
C5 0.015(3) 0.015(3) 0.011(3) 0.001(2) 0.005(2) 0.000(2)
C6 0.013(3) 0.009(3) 0.014(3) -0.002(2) 0.004(2) -0.002(2)
C7 0.013(3) 0.010(3) 0.013(3) 0.000(2) 0.006(2) 0.002(2)
C8 0.010(3) 0.016(3) 0.016(3) -0.004(2) 0.004(2) -0.002(2)
C9 0.009(2) 0.013(3) 0.015(3) 0.000(2) 0.002(2) 0.000(2)
C10 0.012(3) 0.010(3) 0.018(3) -0.003(2) 0.006(2) 0.003(2)
C11 0.012(3) 0.011(3) 0.020(3) 0.002(2) 0.001(2) 0.000(2)
C12 0.017(3) 0.011(3) 0.022(3) 0.005(2) 0.007(2) 0.001(2)
C13 0.017(3) 0.016(3) 0.012(3) 0.002(2) 0.007(2) 0.000(2)
C14 0.019(3) 0.016(3) 0.021(3) 0.002(3) 0.010(3) 0.003(2)
C15 0.013(3) 0.018(3) 0.011(3) 0.003(2) 0.005(2) 0.000(2)
C16 0.010(3) 0.015(3) 0.017(3) 0.000(2) 0.005(2) -0.001(2)
C17 0.015(3) 0.019(3) 0.016(3) 0.000(2) 0.003(2) 0.001(2)
C18 0.014(3) 0.016(3) 0.021(3) -0.003(3) 0.008(2) -0.001(2)
C19 0.016(3) 0.015(3) 0.025(3) 0.000(3) 0.007(3) 0.001(2)
C20 0.011(3) 0.016(3) 0.020(3) 0.002(2) 0.007(2) -0.001(2)
C21 0.015(3) 0.014(3) 0.018(3) 0.003(2) 0.006(2) -0.002(2)
N1 0.010(2) 0.014(2) 0.014(2) -0.003(2) 0.0038(19) 0.0015(19)
N2 0.011(2) 0.012(2) 0.014(2) -0.0010(19) 0.0042(19) -0.0005(18)
N3 0.014(2) 0.012(2) 0.014(2) -0.002(2) 0.004(2) -0.0013(19)
O1 0.0153(19) 0.018(2) 0.016(2) 0.0040(17) 0.0030(16) -0.0037(16)
O2 0.019(2) 0.021(2) 0.022(2) 0.0025(18) 0.0057(18) -0.0062(17)
O3 0.019(2) 0.020(2) 0.015(2) 0.0069(17) 0.0014(17) -0.0061(17)
O4 0.0118(19) 0.020(2) 0.017(2) -0.0014(17) 0.0036(16) -0.0041(16)
O5 0.0135(19) 0.017(2) 0.015(2) -0.0018(17) 0.0045(16) -0.0015(16)
O6 0.018(2) 0.012(2) 0.021(2) 0.0018(17) 0.0100(17) -0.0003(16)
O7 0.019(2) 0.017(2) 0.024(2) -0.0024(18) 0.0140(18) 0.0009(17)
O8 0.021(2) 0.012(2) 0.036(3) 0.0077(19) 0.015(2) 0.0020(16)
O9 0.055(3) 0.025(3) 0.052(3) 0.014(2) 0.043(3) 0.013(2)
O10 0.020(2) 0.012(2) 0.014(2) -0.0026(16) 0.0088(17) 0.0005(16)
O11 0.017(2) 0.015(2) 0.018(2) -0.0037(17) 0.0002(17) 0.0053(16)
O12 0.017(2) 0.019(2) 0.018(2) -0.0031(18) -0.0011(17) 0.0047(17)
O13 0.021(2) 0.017(2) 0.022(2) -0.0108(18) 0.0058(18) -0.0008(17)
O14 0.019(2) 0.017(2) 0.026(2) -0.0006(19) 0.0008(18) 0.0033(17)
O15 0.0146(19) 0.015(2) 0.016(2) -0.0031(17) 0.0012(16) 0.0018(16)
O16 0.013(2) 0.038(3) 0.026(3) 0.006(2) -0.0044(18) -0.0038(19)
O17 0.055(2) 0.055(2) 0.054(2) -0.0009(8) 0.0187(11) -0.0001(8)
O17' 0.055(2) 0.055(2) 0.054(2) -0.0005(8) 0.0188(11) -0.0001(8)
O18 0.053(2) 0.052(2) 0.052(2) 0.0002(8) 0.0175(11) 0.0002(8)
O18' 0.052(2) 0.052(2) 0.052(2) 0.0001(8) 0.0179(11) 0.0003(8)
O19 0.016(2) 0.025(2) 0.017(2) 0.0026(18) 0.0016(17) -0.0025(17)
O20 0.028(2) 0.020(2) 0.044(3) 0.002(2) 0.025(2) -0.0018(19)
O21 0.021(2) 0.019(2) 0.024(2) 0.0029(18) 0.0084(18) -0.0013(17)
O22 0.040(3) 0.035(3) 0.055(4) -0.010(3) 0.025(3) -0.006(2)
O23 0.074(4) 0.065(4) 0.092(4) -0.010(3) 0.026(3) 0.004(3)
O24 0.056(5) 0.060(4) 0.054(4) 0.001(3) 0.020(3) 0.000(3)
O25 0.067(5) 0.064(5) 0.053(4) -0.005(4) 0.027(4) 0.003(4)
O26 0.079(4) 0.074(4) 0.073(4) 0.001(3) 0.024(3) 0.000(3)
O27 0.087(6) 0.080(6) 0.090(6) 0.003(4) 0.030(4) -0.004(4)
O28 0.025(5) 0.020(5) 0.021(5) -0.005(4) 0.007(4) 0.004(4)
O29 0.111(7) 0.111(7) 0.110(7) -0.004(5) 0.043(5) 0.001(5)
O30 0.086(4) 0.076(4) 0.075(4) -0.001(3) 0.023(3) -0.001(3)
O31 0.060(5) 0.058(5) 0.058(5) 0.003(3) 0.018(3) -0.001(3)
O32 0.050(5) 0.051(5) 0.050(5) -0.003(4) 0.017(3) 0.001(4)
O33 0.054(7) 0.045(7) 0.052(7) 0.006(5) 0.017(5) -0.003(5)
O34 0.047(7) 0.044(7) 0.048(7) 0.005(5) 0.011(5) -0.001(5)
O35 0.077(4) 0.074(4) 0.073(4) 0.000(3) 0.024(3) -0.001(3)
O36 0.062(6) 0.062(6) 0.059(6) 0.003(4) 0.016(4) -0.004(4)
O37 0.055(4) 0.057(4) 0.053(4) -0.001(3) 0.018(3) 0.001(3)
O38 0.042(7) 0.041(7) 0.040(7) -0.001(5) 0.016(4) 0.000(5)
O39 0.079(4) 0.074(4) 0.074(4) 0.000(3) 0.025(3) -0.001(3)
O40 0.045(8) 0.044(8) 0.045(8) 0.001(5) 0.018(5) 0.001(5)
O42 0.059(6) 0.057(6) 0.057(6) 0.002(4) 0.019(4) -0.001(4)
O41 0.059(6) 0.057(6) 0.057(6) 0.002(4) 0.018(4) 0.000(4)
O43 0.046(8) 0.048(8) 0.046(8) 0.000(4) 0.017(5) 0.000(4)
O44 0.051(9) 0.049(9) 0.049(9) 0.000(5) 0.017(5) -0.002(5)
O45 0.055(5) 0.059(4) 0.055(4) 0.001(3) 0.019(3) 0.000(4)

loop_
_atom_type_symbol
_atom_type_description
_atom_type_scat_dispersion_real
_atom_type_scat_dispersion_imag
_atom_type_scat_source
C C 0.0033 0.0016 'International Tables Vol C Tables 4.2.6.8 and 6.1.1.4'
H H 0.0000 0.0000 'International Tables Vol C Tables 4.2.6.8 and 6.1.1.4'
Cd Cd -0.8075 1.2024 'International Tables Vol C Tables 4.2.6.8 and 6.1.1.4'
Co Co 0.3494 0.9721 'International Tables Vol C Tables 4.2.6.8 and 6.1.1.4'
Eu Eu -0.1578 3.6682 'International Tables Vol C Tables 4.2.6.8 and 6.1.1.4'
N N 0.0061 0.0033 'International Tables Vol C Tables 4.2.6.8 and 6.1.1.4'
O O 0.0106 0.0060 'International Tables Vol C Tables 4.2.6.8 and 6.1.1.4'

loop_
_geom_angle_atom_site_label_1
_geom_angle_atom_site_label_2
_geom_angle_atom_site_label_3
_geom_angle
_geom_angle_site_symmetry_1
_geom_angle_site_symmetry_3
_geom_angle_publ_flag
O6 Eu1 O11 77.52(13) . . ?
O6 Eu1 O10 126.48(13) . . ?
O11 Eu1 O10 88.64(14) . . ?
O6 Eu1 O1 75.67(14) . . ?
O11 Eu1 O1 79.03(13) . . ?
O10 Eu1 O1 151.83(13) . . ?
O6 Eu1 O5 88.19(13) . . ?
O11 Eu1 O5 147.34(13) . . ?
O10 Eu1 O5 76.42(13) . . ?
O1 Eu1 O5 125.93(13) . . ?
O6 Eu1 O15 147.46(13) . . ?
O11 Eu1 O15 126.66(13) . . ?
O10 Eu1 O15 79.93(13) . . ?
O1 Eu1 O15 87.24(13) . . ?
O5 Eu1 O15 79.63(13) . . ?
O6 Eu1 N3 134.74(14) . . ?
O11 Eu1 N3 63.88(14) . . ?
O10 Eu1 N3 77.20(14) . . ?
O1 Eu1 N3 74.63(15) . . ?
O5 Eu1 N3 137.05(14) . . ?
O15 Eu1 N3 62.78(14) . . ?
O6 Eu1 N2 63.22(14) . . ?
O11 Eu1 N2 75.63(14) . . ?
O10 Eu1 N2 63.27(14) . . ?
O1 Eu1 N2 135.22(14) . . ?
O5 Eu1 N2 71.72(14) . . ?
O15 Eu1 N2 137.35(14) . . ?
N3 Eu1 N2 123.25(15) . . ?
O6 Eu1 N1 76.89(14) . . ?
O11 Eu1 N1 138.13(14) . . ?
O10 Eu1 N1 133.22(14) . . ?
O1 Eu1 N1 62.83(14) . . ?
O5 Eu1 N1 63.31(14) . . ?
O15 Eu1 N1 70.66(14) . . ?
N3 Eu1 N1 117.04(15) . . ?
N2 Eu1 N1 119.67(15) . . ?
O13 Cd1 O22 88.21(19) 4_465 . ?
O13 Cd1 O20 100.34(16) 4_465 . ?
O22 Cd1 O20 171.13(18) . . ?
O13 Cd1 O21 173.06(15) 4_465 . ?
O22 Cd1 O21 88.31(18) . . ?
O20 Cd1 O21 83.43(16) . . ?
O13 Cd1 O7 92.32(15) 4_465 1_455 ?
O22 Cd1 O7 91.91(17) . 1_455 ?
O20 Cd1 O7 90.11(15) . 1_455 ?
O21 Cd1 O7 81.80(15) . 1_455 ?
O13 Cd1 O4 99.28(14) 4_465 . ?
O22 Cd1 O4 91.38(17) . . ?
O20 Cd1 O4 84.95(15) . . ?
O21 Cd1 O4 86.81(14) . . ?
O7 Cd1 O4 168.04(14) 1_455 . ?
O18' Co1 O17 77.1(9) . . ?
O18' Co1 O18 16.4(8) . . ?
O17 Co1 O18 93.4(3) . . ?
O18' Co1 O16 165.3(8) . . ?
O17 Co1 O16 88.7(3) . . ?
O18 Co1 O16 176.1(3) . . ?
O18' Co1 O14 94.0(8) . 1_655 ?
O17 Co1 O14 92.6(3) . 1_655 ?
O18 Co1 O14 93.8(3) . 1_655 ?
O16 Co1 O14 82.83(16) . 1_655 ?
O18' Co1 O2 96.9(8) . . ?
O17 Co1 O2 98.5(3) . . ?
O18 Co1 O2 94.1(3) . . ?
O16 Co1 O2 88.78(16) . . ?
O14 Co1 O2 165.92(16) 1_655 . ?
O18' Co1 O19 100.2(8) . . ?
O17 Co1 O19 177.2(3) . . ?
O18 Co1 O19 83.9(3) . . ?
O16 Co1 O19 93.99(17) . . ?
O14 Co1 O19 87.02(15) 1_655 . ?
O2 Co1 O19 82.30(15) . . ?
O18' Co1 O17' 88.2(11) . . ?
O17 Co1 O17' 15.6(7) . . ?
O18 Co1 O17' 104.2(7) . . ?
O16 Co1 O17' 78.5(7) . . ?
O14 Co1 O17' 102.8(7) 1_655 . ?
O2 Co1 O17' 86.5(7) . . ?
O19 Co1 O17' 166.7(7) . . ?
O2 C1 O1 124.9(5) . . ?
O2 C1 C2 119.4(5) . . ?
O1 C1 C2 115.7(5) . . ?
N1 C2 C3 123.3(5) . . ?
N1 C2 C1 113.4(5) . . ?
C3 C2 C1 123.2(5) . . ?
C2 C3 C4 118.9(5) . . ?
C2 C3 H3 120.5 . . ?
C4 C3 H3 120.5 . . ?
O3 C4 C3 123.4(5) . . ?
O3 C4 C5 118.0(5) . . ?
C3 C4 C5 118.7(5) . . ?
C6 C5 C4 118.5(5) . . ?
C6 C5 H5 120.7 . . ?
C4 C5 H5 120.7 . . ?
N1 C6 C5 122.7(5) . . ?
N1 C6 C7 114.4(5) . . ?
C5 C6 C7 122.8(5) . . ?
O4 C7 O5 124.6(5) . . ?
O4 C7 C6 119.1(5) . . ?
O5 C7 C6 116.3(5) . . ?
O6 C8 O7 125.1(5) . . ?
O6 C8 C9 115.9(5) . . ?
O7 C8 C9 119.0(5) . . ?
N2 C9 C10 122.5(5) . . ?
N2 C9 C8 113.1(5) . . ?
C10 C9 C8 124.4(5) . . ?
C11 C10 C9 118.6(5) . . ?
C11 C10 H10 120.7 . . ?
C9 C10 H10 120.7 . . ?
O8 C11 C10 118.8(5) . . ?
O8 C11 C12 122.0(5) . . ?
C10 C11 C12 119.2(5) . . ?
C13 C12 C11 117.7(5) . . ?
C13 C12 H12 121.1 . . ?
C11 C12 H12 121.1 . . ?
N2 C13 C12 123.9(5) . . ?
N2 C13 C14 114.2(5) . . ?
C12 C13 C14 121.8(5) . . ?
O9 C14 O10 124.7(5) . . ?
O9 C14 C13 120.4(5) . . ?
O10 C14 C13 114.9(5) . . ?
O12 C15 O11 124.3(5) . . ?
O12 C15 C16 119.8(5) . . ?
O11 C15 C16 115.9(5) . . ?
N3 C16 C17 123.5(5) . . ?
N3 C16 C15 113.9(5) . . ?
C17 C16 C15 122.7(5) . . ?
C16 C17 C18 119.9(5) . . ?
C16 C17 H17 120.1 . . ?
C18 C17 H17 120.1 . . ?
O13 C18 C19 121.1(5) . . ?
O13 C18 C17 122.7(5) . . ?
C19 C18 C17 116.2(5) . . ?
C20 C19 C18 119.7(5) . . ?
C20 C19 H19 120.2 . . ?
C18 C19 H19 120.2 . . ?
N3 C20 C19 123.9(5) . . ?
N3 C20 C21 113.4(5) . . ?
C19 C20 C21 122.7(5) . . ?
O14 C21 O15 125.2(5) . . ?
O14 C21 C20 119.0(5) . . ?
O15 C21 C20 115.8(5) . . ?
C2 N1 C6 117.9(5) . . ?
C2 N1 Eu1 121.1(4) . . ?
C6 N1 Eu1 120.4(4) . . ?
C13 N2 C9 117.9(5) . . ?
C13 N2 Eu1 121.4(4) . . ?
C9 N2 Eu1 120.6(4) . . ?
C16 N3 C20 116.8(5) . . ?
C16 N3 Eu1 120.9(4) . . ?
C20 N3 Eu1 122.3(4) . . ?
C1 O1 Eu1 125.9(3) . . ?
C1 O2 Co1 128.4(4) . . ?
C4 O3 H3A 109.5 . . ?
C7 O4 Cd1 124.0(4) . . ?
C7 O5 Eu1 125.3(3) . . ?
C8 O6 Eu1 126.9(4) . . ?
C8 O7 Co2 120.4(4) . 1_655 ?
C8 O7 Cd1 120.4(4) . 1_655 ?
Co2 O7 Cd1 0.00(3) 1_655 1_655 ?
C11 O8 H8 109.5 . . ?
C14 O10 Eu1 126.1(3) . . ?
C15 O11 Eu1 125.2(3) . . ?
C18 O13 Co2 129.4(4) . 4_666 ?
C18 O13 Cd1 129.4(4) . 4_666 ?
Co2 O13 Cd1 0.00(2) 4_666 4_666 ?
C21 O14 Cd2 128.5(4) . 1_455 ?
C21 O14 Co1 128.5(4) . 1_455 ?
Cd2 O14 Co1 0.00(4) 1_455 1_455 ?
C21 O15 Eu1 125.7(3) . . ?
Co1 O16 H16A 106.8 . . ?
Co1 O16 H16B 117.0 . . ?
H16A O16 H16B 116.7 . . ?
O17' O17 Co1 106(3) . . ?
O17 O17' Co1 58(3) . . ?
O18' O18 Co1 67(3) . . ?
O18 O18' Co1 96(3) . . ?
Co1 O19 H19B 105.8 . . ?
Co1 O19 H19A 99.8 . . ?
H19B O19 H19A 117.9 . . ?
Cd1 O20 H20A 122.0 . . ?
Cd1 O20 H20B 99.1 . . ?
H20A O20 H20B 116.6 . . ?
Cd1 O21 H21B 94.8 . . ?
Cd1 O21 H21A 111.3 . . ?
H21B O21 H21A 116.5 . . ?
Cd1 O22 H22A 120.4 . . ?
Cd1 O22 H22B 121.0 . . ?
H22A O22 H22B 117.7 . . ?
H23A O23 H23B 116.5 . . ?

loop_
_geom_bond_atom_site_label_1
_geom_bond_atom_site_label_2
_geom_bond_distance
_geom_bond_site_symmetry_2
_geom_bond_publ_flag
Eu1 O6 2.413(4) . ?
Eu1 O11 2.432(4) . ?
Eu1 O10 2.440(4) . ?
Eu1 O1 2.444(4) . ?
Eu1 O5 2.456(4) . ?
Eu1 O15 2.463(4) . ?
Eu1 N3 2.507(5) . ?
Eu1 N2 2.522(5) . ?
Eu1 N1 2.526(5) . ?
Cd1 O13 2.191(4) 4_465 ?
Cd1 O22 2.198(5) . ?
Cd1 O20 2.235(5) . ?
Cd1 O21 2.272(4) . ?
Cd1 O7 2.292(4) 1_455 ?
Cd1 O4 2.312(4) . ?
Co1 O18' 1.99(3) . ?
Co1 O17 2.022(9) . ?
Co1 O18 2.144(9) . ?
Co1 O16 2.170(5) . ?
Co1 O14 2.216(4) 1_655 ?
Co1 O2 2.222(4) . ?
Co1 O19 2.228(4) . ?
Co1 O17' 2.29(3) . ?
C1 O2 1.253(7) . ?
C1 O1 1.272(7) . ?
C1 C2 1.504(8) . ?
C2 N1 1.345(7) . ?
C2 C3 1.373(8) . ?
C3 C4 1.386(8) . ?
C3 H3 0.9300 . ?
C4 O3 1.345(7) . ?
C4 C5 1.406(8) . ?
C5 C6 1.383(8) . ?
C5 H5 0.9300 . ?
C6 N1 1.350(7) . ?
C6 C7 1.496(8) . ?
C7 O4 1.259(7) . ?
C7 O5 1.265(7) . ?
C8 O6 1.252(7) . ?
C8 O7 1.263(7) . ?
C8 C9 1.509(8) . ?
C9 N2 1.350(7) . ?
C9 C10 1.390(8) . ?
C10 C11 1.387(8) . ?
C10 H10 0.9300 . ?
C11 O8 1.345(7) . ?
C11 C12 1.404(8) . ?
C12 C13 1.380(8) . ?
C12 H12 0.9300 . ?
C13 N2 1.337(7) . ?
C13 C14 1.512(8) . ?
C14 O9 1.231(7) . ?
C14 O10 1.286(7) . ?
C15 O12 1.253(7) . ?
C15 O11 1.274(7) . ?
C15 C16 1.510(8) . ?
C16 N3 1.344(7) . ?
C16 C17 1.386(8) . ?
C17 C18 1.412(8) . ?
C17 H17 0.9300 . ?
C18 O13 1.310(7) . ?
C18 C19 1.404(8) . ?
C19 C20 1.386(8) . ?
C19 H19 0.9300 . ?
C20 N3 1.345(7) . ?
C20 C21 1.502(8) . ?
C21 O14 1.251(7) . ?
C21 O15 1.267(7) . ?
O3 H3A 0.8200 . ?
O7 Co2 2.292(4) 1_655 ?
O7 Cd1 2.292(4) 1_655 ?
O8 H8 0.8200 . ?
O13 Co2 2.191(4) 4_666 ?
O13 Cd1 2.191(4) 4_666 ?
O14 Cd2 2.216(4) 1_455 ?
O14 Co1 2.216(4) 1_455 ?
O16 H16A 0.8503 . ?
O16 H16B 0.8511 . ?
O17 O17' 0.64(3) . ?
O18 O18' 0.61(3) . ?
O19 H19B 0.8476 . ?
O19 H19A 0.8468 . ?
O20 H20A 0.8504 . ?
O20 H20B 0.8511 . ?
O21 H21B 0.8507 . ?
O21 H21A 0.8529 . ?
O22 H22A 0.8484 . ?
O22 H22B 0.8481 . ?
O23 H23A 0.8547 . ?
O23 H23B 0.8522 . ?
